data_7122687
loop_
_publ_author_name
'Yamakado, Ryohei'
'Ishibashi, Haruna'
'Motoyoshi, Yukari'
'Yasuda, Nobuhiro'
'Maeda, Hiromitsu'

_publ_section_title
;
 Ion-pairing assemblies based on \p-extended dipyrrolylquinoxalines
;
_journal_name_full 'Chemical Communications'
_journal_paper_doi 10.1039/C8CC08205G
_journal_year 2018
_chemical_formula_moiety '3(C28 H20 N4), 2(C7 H8) '
_chemical_formula_sum 'C98 H76 Cl0 N12'
_chemical_formula_weight 1421.71
_chemical_name_systematic
; 
 ? 
;
_space_group_IT_number 2
_symmetry_cell_setting triclinic
_symmetry_Int_Tables_number 2
_symmetry_space_group_name_Hall '-P 1'
_symmetry_space_group_name_H-M 'P -1'
_atom_sites_solution_hydrogens geom
_atom_sites_solution_primary direct
_atom_sites_solution_secondary difmap
_audit_creation_method SHELXL-97
_audit_update_record
;
2018-10-05 deposited with the CCDC.
2018-12-04 downloaded from the CCDC.
;
_cell_angle_alpha 72.109(15)
_cell_angle_beta 85.164(15)
_cell_angle_gamma 66.730(15)
_cell_formula_units_Z 2
_cell_length_a 13.7878(12)
_cell_length_b 16.2197(8)
_cell_length_c 19.920(2)
_cell_measurement_temperature 93(2)
_cell_volume 3891.0(8)
_computing_structure_refinement 'SHELXL-97 (Sheldrick, 1997)'
_computing_structure_solution 'SHELXS-97 (Sheldrick, 1990)'
_diffrn_ambient_temperature 93(2)
_diffrn_detector_area_resol_mean 5.8140
_diffrn_measured_fraction_theta_full 0.970
_diffrn_measured_fraction_theta_max 0.970
_diffrn_measurement_device_type 'Rigaku XtaLAB P200'
_diffrn_measurement_method \w
_diffrn_radiation_monochromator graphite
_diffrn_radiation_source 'fine-focus sealed tube'
_diffrn_radiation_type CuK\a
_diffrn_radiation_wavelength 1.54187
_diffrn_reflns_av_R_equivalents 0.0397
_diffrn_reflns_av_sigmaI/netI 0.0339
_diffrn_reflns_limit_h_max 16
_diffrn_reflns_limit_h_min -16
_diffrn_reflns_limit_k_max 19
_diffrn_reflns_limit_k_min -16
_diffrn_reflns_limit_l_max 24
_diffrn_reflns_limit_l_min -24
_diffrn_reflns_number 51030
_diffrn_reflns_theta_full 68.37
_diffrn_reflns_theta_max 68.37
_diffrn_reflns_theta_min 6.53
_exptl_absorpt_coefficient_mu 0.562
_exptl_absorpt_correction_T_max 0.9888
_exptl_absorpt_correction_T_min 0.9056
_exptl_absorpt_correction_type multi-scan
_exptl_absorpt_process_details 'REQAB (Rigaku, 1998)'
_exptl_crystal_colour Orange
_exptl_crystal_density_diffrn 1.213
_exptl_crystal_density_method 'not measured'
_exptl_crystal_description Prism
_exptl_crystal_F_000 1496
_exptl_crystal_size_max 0.18
_exptl_crystal_size_mid 0.05
_exptl_crystal_size_min 0.02
_refine_diff_density_max 0.652
_refine_diff_density_min -0.387
_refine_diff_density_rms 0.043
_refine_ls_extinction_method none
_refine_ls_goodness_of_fit_ref 1.011
_refine_ls_hydrogen_treatment constr
_refine_ls_matrix_type full
_refine_ls_number_parameters 1031
_refine_ls_number_reflns 13851
_refine_ls_number_restraints 169
_refine_ls_restrained_S_all 1.024
_refine_ls_R_factor_all 0.0642
_refine_ls_R_factor_gt 0.0422
_refine_ls_shift/su_max 0.005
_refine_ls_shift/su_mean 0.000
_refine_ls_structure_factor_coef Fsqd
_refine_ls_weighting_details 'calc w=1/[\s^2^(Fo^2^)+(0.0577P)^2^+1.4258P] where P=(Fo^2^+2Fc^2^)/3'
_refine_ls_weighting_scheme calc
_refine_ls_wR_factor_gt 0.1015
_refine_ls_wR_factor_ref 0.1125
_reflns_number_gt 10434
_reflns_number_total 13851
_reflns_threshold_expression >2sigma(I)
_cod_data_source_file c8cc08205g2.cif
_cod_data_source_block 41105m3
_cod_original_cell_volume 3890.9(6)
_cod_database_code 7122687

loop_
_symmetry_equiv_pos_as_xyz
'x, y, z'
'-x, -y, -z'

loop_
_atom_site_label
_atom_site_type_symbol
_atom_site_fract_x
_atom_site_fract_y
_atom_site_fract_z
_atom_site_U_iso_or_equiv
_atom_site_adp_type
_atom_site_occupancy
_atom_site_symmetry_multiplicity
_atom_site_calc_flag
_atom_site_refinement_flags
_atom_site_disorder_assembly
_atom_site_disorder_group
N9 N 0.94425(10) 0.26616(10) 0.32072(7) 0.0192(3) Uani 1 1 d . . .
N1 N 1.50517(10) -0.15317(10) 0.28227(7) 0.0206(3) Uani 1 1 d . . .
N5 N 1.76455(10) -0.66710(10) 0.41651(7) 0.0188(3) Uani 1 1 d . . .
H1 H 1.8132 -0.6899 0.3881 0.023 Uiso 1 1 calc R . .
N6 N 1.62400(10) -0.29714(10) 0.41774(7) 0.0193(3) Uani 1 1 d . . .
H2 H 1.5895 -0.2530 0.3796 0.023 Uiso 1 1 calc R . .
N7 N 1.73057(11) -0.34736(10) 0.29746(7) 0.0225(3) Uani 1 1 d . . .
N3 N 1.32836(10) 0.18360(10) 0.17078(7) 0.0184(3) Uani 1 1 d . . .
H3 H 1.2679 0.1865 0.1903 0.022 Uiso 1 1 calc R . .
N8 N 1.75682(11) -0.52595(10) 0.29218(7) 0.0214(3) Uani 1 1 d . . .
N11 N 1.12878(10) 0.14396(10) 0.13155(7) 0.0180(3) Uani 1 1 d . . .
H4 H 1.1900 0.1137 0.1553 0.022 Uiso 1 1 calc R . .
N2 N 1.32578(10) 0.00527(10) 0.21849(7) 0.0192(3) Uani 1 1 d . . .
N12 N 0.74807(10) 0.30745(10) 0.26268(7) 0.0197(3) Uani 1 1 d . . .
H5 H 0.7456 0.3523 0.2796 0.024 Uiso 1 1 calc R . .
N10 N 1.12878(10) 0.19311(10) 0.25108(7) 0.0190(3) Uani 1 1 d . . .
N4 N 1.69474(10) -0.14253(10) 0.30221(7) 0.0181(3) Uani 1 1 d . . .
H6 H 1.7038 -0.1993 0.3022 0.022 Uiso 1 1 calc R . .
C13 C 1.03939(13) 0.25819(12) 0.34358(8) 0.0195(4) Uani 1 1 d . . .
C14 C 1.41765(12) 0.01230(12) 0.22158(8) 0.0173(3) Uani 1 1 d . . .
C15 C 1.42029(12) 0.10386(12) 0.18344(8) 0.0184(3) Uani 1 1 d . . .
C16 C 0.83912(13) 0.24102(12) 0.24789(8) 0.0192(4) Uani 1 1 d . . .
C17 C 1.30100(13) 0.11134(12) 0.03172(9) 0.0225(4) Uani 1 1 d . . .
H7 H 1.3140 0.1248 0.0724 0.027 Uiso 1 1 calc R . .
C18 C 1.13296(13) 0.21625(12) 0.31085(8) 0.0195(4) Uani 1 1 d . . .
C19 C 1.62255(13) 0.01134(12) 0.28651(9) 0.0212(4) Uani 1 1 d . . .
H8 H 1.5745 0.0753 0.2740 0.025 Uiso 1 1 calc R . .
C20 C 0.94135(13) 0.23788(12) 0.26572(8) 0.0185(3) Uani 1 1 d . . .
C21 C 1.50894(12) -0.06898(12) 0.25848(8) 0.0179(3) Uani 1 1 d . . .
C22 C 1.41234(13) -0.16177(12) 0.27425(9) 0.0214(4) Uani 1 1 d . . .
C23 C 1.03488(12) 0.19111(12) 0.15832(8) 0.0182(3) Uani 1 1 d . . .
C24 C 1.03559(12) 0.20547(11) 0.22695(8) 0.0176(3) Uani 1 1 d . . .
C26 C 1.20123(13) 0.11496(12) 0.01906(8) 0.0192(4) Uani 1 1 d . . .
C27 C 1.60496(12) -0.06241(12) 0.27684(8) 0.0180(3) Uani 1 1 d . . .
C28 C 1.32047(13) -0.08129(12) 0.24597(8) 0.0197(4) Uani 1 1 d . . .
C29 C 1.71419(13) -0.57345(12) 0.41135(9) 0.0200(4) Uani 1 1 d . . .
C30 C 1.73253(12) -0.50311(12) 0.35144(8) 0.0187(3) Uani 1 1 d . . .
C32 C 1.72084(12) -0.41172(12) 0.35433(9) 0.0193(4) Uani 1 1 d . . .
C34 C 1.72831(13) -0.72004(12) 0.47210(8) 0.0204(4) Uani 1 1 d . . .
C35 C 1.49635(13) 0.12883(12) 0.14252(8) 0.0209(4) Uani 1 1 d . . .
H9 H 1.5678 0.0883 0.1403 0.025 Uiso 1 1 calc R . .
C36 C 1.69616(13) -0.38512(12) 0.41924(9) 0.0206(4) Uani 1 1 d . . .
C37 C 1.34515(13) 0.25779(12) 0.12319(8) 0.0195(4) Uani 1 1 d . . .
C39 C 1.76010(14) -0.87381(13) 0.56149(9) 0.0259(4) Uani 1 1 d . . .
H10 H 1.7198 -0.8414 0.5934 0.031 Uiso 1 1 calc R . .
C40 C 1.87118(13) -0.18870(12) 0.35965(8) 0.0202(4) Uani 1 1 d . . .
C41 C 0.69912(14) 0.21541(13) 0.22372(9) 0.0260(4) Uani 1 1 d . . .
H11 H 0.6571 0.1886 0.2098 0.031 Uiso 1 1 calc R . .
C42 C 1.14092(14) 0.27194(13) 0.42869(9) 0.0281(4) Uani 1 1 d . . .
H12 H 1.1445 0.2912 0.4685 0.034 Uiso 1 1 calc R . .
C44 C 1.50495(14) -0.11627(13) 0.45009(9) 0.0248(4) Uani 1 1 d . . .
H13 H 1.5352 -0.1093 0.4051 0.030 Uiso 1 1 calc R . .
C45 C 1.76772(12) -0.12019(12) 0.32742(8) 0.0189(4) Uani 1 1 d . . .
C46 C 1.18462(13) 0.09295(12) -0.04038(9) 0.0228(4) Uani 1 1 d . . .
H14 H 1.1175 0.0944 -0.0498 0.027 Uiso 1 1 calc R . .
C47 C 1.23087(13) 0.20149(13) 0.33912(9) 0.0244(4) Uani 1 1 d . . .
H15 H 1.2945 0.1729 0.3178 0.029 Uiso 1 1 calc R . .
C48 C 1.89850(14) -0.28501(13) 0.38016(10) 0.0273(4) Uani 1 1 d . . .
H16 H 1.8488 -0.3093 0.3736 0.033 Uiso 1 1 calc R . .
C49 C 1.75495(13) -0.37072(12) 0.23603(9) 0.0229(4) Uani 1 1 d . . .
C50 C 1.65077(14) -0.65789(13) 0.50162(9) 0.0246(4) Uani 1 1 d . . .
H17 H 1.6103 -0.6743 0.5406 0.030 Uiso 1 1 calc R . .
C51 C 1.04500(14) 0.28688(13) 0.40263(9) 0.0246(4) Uani 1 1 d . . .
H18 H 0.9822 0.3166 0.4242 0.030 Uiso 1 1 calc R . .
C52 C 1.53655(13) -0.20483(12) 0.50000(9) 0.0215(4) Uani 1 1 d . . .
C53 C 1.94591(13) -0.15554(13) 0.37086(9) 0.0248(4) Uani 1 1 d . . .
H19 H 1.9286 -0.0897 0.3571 0.030 Uiso 1 1 calc R . .
C55 C 1.23425(14) 0.22829(14) 0.39711(9) 0.0284(4) Uani 1 1 d . . .
H20 H 1.3005 0.2173 0.4164 0.034 Uiso 1 1 calc R . .
C56 C 1.26154(13) 0.35160(12) 0.09838(9) 0.0223(4) Uani 1 1 d . . .
C57 C 1.41796(14) -0.13448(14) 0.58144(10) 0.0289(4) Uani 1 1 d . . .
H21 H 1.3886 -0.1408 0.6267 0.035 Uiso 1 1 calc R . .
C58 C 1.26595(14) 0.06900(13) -0.08556(9) 0.0266(4) Uani 1 1 d . . .
H22 H 1.2543 0.0536 -0.1257 0.032 Uiso 1 1 calc R . .
C59 C 0.66203(13) 0.29382(13) 0.24736(9) 0.0222(4) Uani 1 1 d . . .
C60 C 1.64203(13) -0.56666(13) 0.46429(9) 0.0238(4) Uani 1 1 d . . .
H23 H 1.5952 -0.5103 0.4735 0.029 Uiso 1 1 calc R . .
C61 C 1.38125(14) 0.08839(13) -0.01407(9) 0.0253(4) Uani 1 1 d . . .
H24 H 1.4485 0.0871 -0.0050 0.030 Uiso 1 1 calc R . .
C62 C 1.68393(15) -0.37143(13) 0.52839(9) 0.0278(4) Uani 1 1 d . . .
H25 H 1.6954 -0.3852 0.5777 0.033 Uiso 1 1 calc R . .
C63 C 1.72361(13) -0.02467(12) 0.31786(9) 0.0215(4) Uani 1 1 d . . .
H26 H 1.7563 0.0106 0.3304 0.026 Uiso 1 1 calc R . .
C64 C 1.76938(13) -0.46069(12) 0.23331(9) 0.0224(4) Uani 1 1 d . . .
C65 C 1.77327(13) -0.82256(12) 0.49320(9) 0.0214(4) Uani 1 1 d . . .
C67 C 1.61380(13) -0.28841(12) 0.48438(9) 0.0216(4) Uani 1 1 d . . .
C68 C 1.36403(14) 0.06725(13) -0.07298(9) 0.0265(4) Uani 1 1 d . . .
H27 H 1.4191 0.0516 -0.1046 0.032 Uiso 1 1 calc R . .
C70 C 1.44919(13) 0.22455(12) 0.10500(9) 0.0219(4) Uani 1 1 d . . .
H28 H 1.4830 0.2603 0.0727 0.026 Uiso 1 1 calc R . .
C71 C 1.83236(14) -0.87206(13) 0.44747(10) 0.0257(4) Uani 1 1 d . . .
H29 H 1.8416 -0.8387 0.4007 0.031 Uiso 1 1 calc R . .
C72 C 1.73513(15) -0.43168(13) 0.48774(9) 0.0269(4) Uani 1 1 d . . .
H30 H 1.7874 -0.4936 0.5044 0.032 Uiso 1 1 calc R . .
C73 C 1.80510(15) -0.97105(14) 0.58312(10) 0.0313(4) Uani 1 1 d . . .
H31 H 1.7955 -1.0050 0.6296 0.038 Uiso 1 1 calc R . .
C74 C 1.87768(14) -0.96929(13) 0.46967(10) 0.0302(4) Uani 1 1 d . . .
H32 H 1.9185 -1.0022 0.4382 0.036 Uiso 1 1 calc R . .
C75 C 0.80979(14) 0.18245(13) 0.22400(9) 0.0234(4) Uani 1 1 d . . .
H33 H 0.8561 0.1295 0.2103 0.028 Uiso 1 1 calc R . .
C76 C 1.49248(14) -0.21280(14) 0.56610(9) 0.0267(4) Uani 1 1 d . . .
H34 H 1.5138 -0.2725 0.6009 0.032 Uiso 1 1 calc R . .
C78 C 1.79347(15) -0.48186(14) 0.16888(9) 0.0292(4) Uani 1 1 d . . .
H35 H 1.8030 -0.5422 0.1665 0.035 Uiso 1 1 calc R . .
C79 C 1.80309(15) -0.41557(14) 0.10965(10) 0.0339(5) Uani 1 1 d . . .
H36 H 1.8181 -0.4297 0.0661 0.041 Uiso 1 1 calc R . .
C80 C 1.38613(14) -0.04720(14) 0.53129(10) 0.0288(4) Uani 1 1 d . . .
H37 H 1.3347 0.0064 0.5418 0.035 Uiso 1 1 calc R . .
C81 C 1.86390(15) -1.01882(14) 0.53738(11) 0.0328(4) Uani 1 1 d . . .
H38 H 1.8949 -1.0856 0.5523 0.039 Uiso 1 1 calc R . .
C82 C 2.07089(15) -0.31211(15) 0.42107(11) 0.0357(5) Uani 1 1 d . . .
H39 H 2.1388 -0.3543 0.4418 0.043 Uiso 1 1 calc R . .
C83 C 1.42977(14) -0.03852(14) 0.46563(10) 0.0285(4) Uani 1 1 d . . .
H40 H 1.4079 0.0213 0.4309 0.034 Uiso 1 1 calc R . .
C85 C 0.55395(14) 0.35497(14) 0.25764(9) 0.0266(4) Uani 1 1 d . . .
C86 C 1.28527(16) 0.42970(14) 0.06569(11) 0.0357(5) Uani 1 1 d . . .
H41 H 1.3570 0.4223 0.0599 0.043 Uiso 1 1 calc R . .
C87 C 1.76731(16) -0.30460(14) 0.17463(10) 0.0355(5) Uani 1 1 d . . .
H42 H 1.7592 -0.2443 0.1762 0.043 Uiso 1 1 calc R . .
C88 C 1.99798(15) -0.34624(15) 0.41027(11) 0.0365(5) Uani 1 1 d . . .
H43 H 2.0162 -0.4122 0.4236 0.044 Uiso 1 1 calc R . .
C89 C 1.15549(16) 0.36531(15) 0.10423(12) 0.0410(5) Uani 1 1 d . . .
H44 H 1.1367 0.3129 0.1252 0.049 Uiso 1 1 calc R . .
C90 C 1.79088(17) -0.32684(15) 0.11289(10) 0.0391(5) Uani 1 1 d . . .
H45 H 1.7991 -0.2818 0.0717 0.047 Uiso 1 1 calc R . .
C91 C 1.20616(18) 0.51816(15) 0.04140(12) 0.0413(5) Uani 1 1 d . . .
H46 H 1.2243 0.5706 0.0191 0.050 Uiso 1 1 calc R . .
C92 C 1.10273(17) 0.53122(15) 0.04894(11) 0.0408(5) Uani 1 1 d . . .
H47 H 1.0488 0.5925 0.0331 0.049 Uiso 1 1 calc R . .
C96 C 0.34804(16) 0.46936(18) 0.27921(12) 0.0487(6) Uani 1 1 d . . .
H48 H 0.2780 0.5098 0.2848 0.058 Uiso 1 1 calc R . .
C97 C 0.53490(15) 0.41502(15) 0.29929(12) 0.0397(5) Uani 1 1 d . . .
H49 H 0.5929 0.4168 0.3205 0.048 Uiso 1 1 calc R . .
C98 C 2.04432(14) -0.21670(14) 0.40152(10) 0.0305(4) Uani 1 1 d . . .
H50 H 2.0938 -0.1928 0.4091 0.037 Uiso 1 1 calc R . .
C99 C 0.46786(16) 0.3518(2) 0.22973(12) 0.0498(6) Uani 1 1 d . . .
H51 H 0.4786 0.3103 0.2025 0.060 Uiso 1 1 calc R . .
C101 C 1.07701(18) 0.45409(16) 0.08004(13) 0.0510(6) Uani 1 1 d . . .
H52 H 1.0049 0.4622 0.0848 0.061 Uiso 1 1 calc R . .
C102 C 0.43312(16) 0.47167(16) 0.30999(13) 0.0463(6) Uani 1 1 d . . .
H53 H 0.4215 0.5121 0.3383 0.056 Uiso 1 1 calc R . .
C104 C 0.36591(17) 0.4082(2) 0.24073(13) 0.0635(8) Uani 1 1 d . . .
H54 H 0.3077 0.4045 0.2214 0.076 Uiso 1 1 calc R . .
C105 C 1.00733(13) 0.20409(12) 0.04498(9) 0.0210(4) Uani 1 1 d . . .
H55 H 0.9737 0.2204 0.0004 0.025 Uiso 1 1 calc R . .
C106 C 1.11327(13) 0.15097(12) 0.06285(8) 0.0187(3) Uani 1 1 d . . .
C107 C 0.95829(13) 0.22966(12) 0.10403(8) 0.0207(4) Uani 1 1 d . . .
H56 H 0.8856 0.2668 0.1066 0.025 Uiso 1 1 calc R . .
C108 C 1.22403(13) -0.09100(13) 0.24302(9) 0.0249(4) Uani 1 1 d . . .
H57 H 1.1615 -0.0369 0.2249 0.030 Uiso 1 1 calc R . .
C109 C 1.22021(14) -0.17812(14) 0.26616(10) 0.0294(4) Uani 1 1 d . . .
H58 H 1.1550 -0.1844 0.2641 0.035 Uiso 1 1 calc R . .
C110 C 1.31199(15) -0.25830(14) 0.29293(11) 0.0329(4) Uani 1 1 d . . .
H59 H 1.3085 -0.3186 0.3083 0.039 Uiso 1 1 calc R . .
C111 C 1.40657(14) -0.25089(13) 0.29724(10) 0.0293(4) Uani 1 1 d . . .
H60 H 1.4682 -0.3057 0.3157 0.035 Uiso 1 1 calc R . .
C112 C 0.05478(15) 0.77017(15) 0.16142(9) 0.0312(4) Uani 1 1 d . . .
C113 C -0.02601(14) 0.82446(14) 0.19503(9) 0.0291(4) Uani 1 1 d . . .
H61 H -0.0641 0.7954 0.2294 0.035 Uiso 1 1 calc R . .
C114 C -0.05207(15) 0.91995(15) 0.17946(10) 0.0326(5) Uani 1 1 d . . .
H62 H -0.1069 0.9557 0.2036 0.039 Uiso 1 1 calc R . .
C115 C 0.00129(16) 0.96348(16) 0.12900(10) 0.0367(5) Uani 1 1 d . . .
H63 H -0.0173 1.0293 0.1175 0.044 Uiso 1 1 calc R . .
C116 C 0.10875(15) 0.81507(17) 0.11151(10) 0.0365(5) Uani 1 1 d . . .
H64 H 0.1650 0.7793 0.0882 0.044 Uiso 1 1 calc R . .
C117 C 0.08221(16) 0.91024(17) 0.09528(10) 0.0391(5) Uani 1 1 d . . .
H65 H 0.1197 0.9396 0.0607 0.047 Uiso 1 1 calc R . .
C118 C 0.08159(19) 0.66645(17) 0.17868(13) 0.0501(6) Uani 1 1 d . . .
H66 H 0.0348 0.6483 0.2147 0.075 Uiso 1 1 calc R . .
H67 H 0.1552 0.6315 0.1966 0.075 Uiso 1 1 calc R . .
H68 H 0.0723 0.6520 0.1360 0.075 Uiso 1 1 calc R . .
C120 C 0.5615(3) 0.3351(2) -0.0764(2) 0.0476(18) Uani 0.530(6) 1 d PGU A 1
C121 C 0.5843(4) 0.2430(3) -0.0748(2) 0.051(2) Uani 0.530(6) 1 d PGU A 1
H85 H 0.5532 0.2310 -0.1096 0.061 Uiso 0.530(6) 1 calc PR A 1
C124 C 0.6527(3) 0.1685(2) -0.0223(2) 0.0477(15) Uani 0.530(6) 1 d PGU A 1
H86 H 0.6683 0.1056 -0.0213 0.057 Uiso 0.530(6) 1 calc PR A 1
C122 C 0.6983(3) 0.1861(3) 0.0286(2) 0.062(3) Uani 0.530(6) 1 d PGU A 1
H87 H 0.7450 0.1352 0.0645 0.074 Uiso 0.530(6) 1 calc PR A 1
C119 C 0.6755(4) 0.2782(3) 0.0270(2) 0.077(4) Uani 0.530(6) 1 d PGU A 1
H88 H 0.7066 0.2902 0.0618 0.092 Uiso 0.530(6) 1 calc PR A 1
C123 C 0.6071(4) 0.3527(3) -0.0255(2) 0.0598(19) Uani 0.530(6) 1 d PGU A 1
H89 H 0.5915 0.4156 -0.0266 0.072 Uiso 0.530(6) 1 calc PR A 1
C125 C 0.4910(5) 0.4085(5) -0.1360(4) 0.104(3) Uani 0.530(6) 1 d PU A 1
H74 H 0.4653 0.3790 -0.1628 0.156 Uiso 0.530(6) 1 calc PR A 1
H75 H 0.5300 0.4433 -0.1670 0.156 Uiso 0.530(6) 1 calc PR A 1
H76 H 0.4307 0.4519 -0.1178 0.156 Uiso 0.530(6) 1 calc PR A 1
C131 C 0.5804(10) 0.1907(9) -0.1038(5) 0.186(6) Uani 0.470(6) 1 d PDU A 2
H77 H 0.5300 0.2389 -0.1417 0.279 Uiso 0.470(6) 1 calc PR A 2
H78 H 0.5490 0.1470 -0.0758 0.279 Uiso 0.470(6) 1 calc PR A 2
H79 H 0.6450 0.1561 -0.1244 0.279 Uiso 0.470(6) 1 calc PR A 2
C1 C 0.6056(6) 0.2348(7) -0.0593(4) 0.082(4) Uani 0.470(6) 1 d PGU A 2
C126 C 0.6719(5) 0.2059(6) -0.0005(3) 0.081(3) Uani 0.470(6) 1 d PGDU A 2
H80 H 0.7158 0.1413 0.0188 0.098 Uiso 0.470(6) 1 calc PR A 2
C127 C 0.6739(7) 0.2716(7) 0.0301(4) 0.089(5) Uani 0.470(6) 1 d PGU A 2
H81 H 0.7192 0.2519 0.0703 0.107 Uiso 0.470(6) 1 calc PR A 2
C128 C 0.6097(8) 0.3661(7) 0.0019(5) 0.142(5) Uani 0.470(6) 1 d PGU A 2
H82 H 0.6111 0.4110 0.0228 0.170 Uiso 0.470(6) 1 calc PR A 2
C129 C 0.5434(7) 0.3950(6) -0.0569(5) 0.143(5) Uani 0.470(6) 1 d PGU A 2
H90 H 0.4995 0.4596 -0.0762 0.171 Uiso 0.470(6) 1 calc PR A 2
C130 C 0.5413(6) 0.3293(8) -0.0875(4) 0.119(5) Uani 0.470(6) 1 d PGDU A 2
H84 H 0.4960 0.3490 -0.1277 0.143 Uiso 0.470(6) 1 calc PR A 2

loop_
_atom_site_aniso_label
_atom_site_aniso_U_11
_atom_site_aniso_U_22
_atom_site_aniso_U_33
_atom_site_aniso_U_23
_atom_site_aniso_U_13
_atom_site_aniso_U_12
N9 0.0227(7) 0.0154(8) 0.0191(7) -0.0049(6) 0.0007(5) -0.0070(6)
N1 0.0205(7) 0.0173(8) 0.0237(7) -0.0059(6) -0.0040(6) -0.0061(6)
N5 0.0210(7) 0.0157(8) 0.0187(7) -0.0058(6) 0.0028(5) -0.0060(6)
N6 0.0208(7) 0.0160(8) 0.0191(7) -0.0039(6) -0.0033(5) -0.0053(6)
N7 0.0240(7) 0.0180(8) 0.0237(7) -0.0049(6) -0.0007(6) -0.0069(6)
N3 0.0186(7) 0.0180(8) 0.0173(7) -0.0036(6) 0.0003(5) -0.0069(6)
N8 0.0247(7) 0.0183(8) 0.0200(7) -0.0062(6) 0.0027(6) -0.0071(6)
N11 0.0167(7) 0.0178(8) 0.0168(7) -0.0039(6) -0.0028(5) -0.0043(6)
N2 0.0194(7) 0.0184(8) 0.0187(7) -0.0045(6) -0.0017(5) -0.0066(6)
N12 0.0205(7) 0.0182(8) 0.0216(7) -0.0084(6) 0.0001(5) -0.0068(6)
N10 0.0215(7) 0.0169(8) 0.0174(7) -0.0040(6) -0.0006(5) -0.0069(6)
N4 0.0179(7) 0.0148(8) 0.0208(7) -0.0049(6) -0.0011(5) -0.0055(6)
C13 0.0232(8) 0.0145(9) 0.0188(8) -0.0019(7) -0.0013(6) -0.0071(7)
C14 0.0180(8) 0.0181(9) 0.0152(8) -0.0061(7) 0.0004(6) -0.0054(7)
C15 0.0188(8) 0.0184(9) 0.0175(8) -0.0058(7) -0.0023(6) -0.0058(7)
C16 0.0208(8) 0.0192(10) 0.0178(8) -0.0058(7) 0.0021(6) -0.0079(7)
C17 0.0239(9) 0.0209(10) 0.0203(8) -0.0064(7) -0.0041(7) -0.0052(7)
C18 0.0243(8) 0.0154(9) 0.0169(8) -0.0025(7) -0.0014(6) -0.0070(7)
C19 0.0209(8) 0.0169(10) 0.0236(9) -0.0055(7) -0.0021(7) -0.0049(7)
C20 0.0232(8) 0.0119(9) 0.0180(8) -0.0021(7) -0.0004(6) -0.0060(7)
C21 0.0204(8) 0.0167(9) 0.0164(8) -0.0067(7) 0.0007(6) -0.0057(7)
C22 0.0222(8) 0.0199(10) 0.0219(8) -0.0052(7) -0.0051(7) -0.0076(7)
C23 0.0188(8) 0.0157(9) 0.0190(8) -0.0040(7) 0.0007(6) -0.0064(7)
C24 0.0205(8) 0.0112(9) 0.0186(8) -0.0012(7) -0.0011(6) -0.0055(7)
C26 0.0223(8) 0.0139(9) 0.0172(8) -0.0019(7) -0.0022(6) -0.0042(7)
C27 0.0188(8) 0.0166(9) 0.0174(8) -0.0048(7) -0.0008(6) -0.0057(7)
C28 0.0226(8) 0.0193(10) 0.0174(8) -0.0036(7) -0.0029(6) -0.0091(7)
C29 0.0230(8) 0.0165(10) 0.0209(8) -0.0063(7) 0.0014(7) -0.0075(7)
C30 0.0169(8) 0.0164(9) 0.0209(8) -0.0061(7) -0.0003(6) -0.0041(7)
C32 0.0172(8) 0.0163(9) 0.0216(8) -0.0035(7) -0.0032(6) -0.0045(7)
C34 0.0224(8) 0.0197(10) 0.0197(8) -0.0033(7) -0.0003(6) -0.0106(7)
C35 0.0193(8) 0.0231(10) 0.0202(8) -0.0074(7) -0.0006(6) -0.0071(7)
C36 0.0233(8) 0.0145(9) 0.0241(9) -0.0073(7) -0.0017(7) -0.0058(7)
C37 0.0251(9) 0.0176(9) 0.0163(8) -0.0034(7) -0.0019(6) -0.0096(7)
C39 0.0299(9) 0.0237(11) 0.0254(9) -0.0043(8) -0.0013(7) -0.0136(8)
C40 0.0209(8) 0.0223(10) 0.0166(8) -0.0059(7) 0.0005(6) -0.0076(7)
C41 0.0286(9) 0.0305(11) 0.0272(9) -0.0120(8) 0.0036(7) -0.0181(8)
C42 0.0340(10) 0.0298(11) 0.0243(9) -0.0127(8) -0.0019(7) -0.0123(9)
C44 0.0266(9) 0.0248(11) 0.0237(9) -0.0103(8) -0.0010(7) -0.0080(8)
C45 0.0185(8) 0.0225(10) 0.0170(8) -0.0059(7) 0.0007(6) -0.0094(7)
C46 0.0235(9) 0.0222(10) 0.0221(9) -0.0075(7) -0.0019(7) -0.0072(8)
C47 0.0217(9) 0.0254(11) 0.0246(9) -0.0075(8) -0.0008(7) -0.0073(8)
C48 0.0234(9) 0.0244(11) 0.0332(10) -0.0050(8) -0.0050(7) -0.0099(8)
C49 0.0242(9) 0.0184(10) 0.0225(9) -0.0032(7) -0.0003(7) -0.0067(7)
C50 0.0263(9) 0.0269(11) 0.0214(9) -0.0061(8) 0.0059(7) -0.0130(8)
C51 0.0274(9) 0.0240(10) 0.0236(9) -0.0107(8) 0.0018(7) -0.0086(8)
C52 0.0209(8) 0.0234(10) 0.0238(9) -0.0110(8) -0.0030(7) -0.0087(7)
C53 0.0235(9) 0.0236(10) 0.0271(9) -0.0057(8) -0.0039(7) -0.0093(8)
C55 0.0278(9) 0.0301(11) 0.0282(9) -0.0087(8) -0.0059(7) -0.0109(8)
C56 0.0289(9) 0.0190(10) 0.0176(8) -0.0042(7) -0.0022(7) -0.0081(8)
C57 0.0297(10) 0.0351(12) 0.0300(10) -0.0186(9) 0.0069(8) -0.0154(9)
C58 0.0305(10) 0.0270(11) 0.0222(9) -0.0111(8) -0.0021(7) -0.0076(8)
C59 0.0220(8) 0.0252(10) 0.0210(8) -0.0064(7) 0.0006(7) -0.0113(8)
C60 0.0249(9) 0.0211(10) 0.0251(9) -0.0090(8) 0.0041(7) -0.0075(8)
C61 0.0209(9) 0.0254(11) 0.0269(9) -0.0085(8) -0.0011(7) -0.0052(8)
C62 0.0371(10) 0.0241(11) 0.0198(9) -0.0059(8) -0.0059(7) -0.0086(8)
C63 0.0234(8) 0.0210(10) 0.0232(9) -0.0084(7) -0.0019(7) -0.0099(8)
C64 0.0216(8) 0.0201(10) 0.0219(9) -0.0045(7) 0.0014(7) -0.0059(7)
C65 0.0207(8) 0.0195(10) 0.0247(9) -0.0038(7) -0.0029(7) -0.0100(7)
C67 0.0250(9) 0.0219(10) 0.0209(8) -0.0088(7) -0.0013(7) -0.0099(8)
C68 0.0250(9) 0.0263(11) 0.0247(9) -0.0097(8) 0.0032(7) -0.0051(8)
C70 0.0257(9) 0.0221(10) 0.0196(8) -0.0043(7) 0.0011(7) -0.0125(8)
C71 0.0263(9) 0.0225(11) 0.0279(9) -0.0043(8) 0.0008(7) -0.0113(8)
C72 0.0327(10) 0.0176(10) 0.0252(9) -0.0049(8) -0.0076(7) -0.0040(8)
C73 0.0356(10) 0.0246(11) 0.0310(10) 0.0015(8) -0.0044(8) -0.0152(9)
C74 0.0288(10) 0.0212(11) 0.0403(11) -0.0104(9) 0.0014(8) -0.0086(8)
C75 0.0275(9) 0.0222(10) 0.0245(9) -0.0107(8) 0.0048(7) -0.0117(8)
C76 0.0305(9) 0.0272(11) 0.0253(9) -0.0098(8) -0.0010(7) -0.0122(8)
C78 0.0367(10) 0.0242(11) 0.0235(9) -0.0078(8) 0.0048(8) -0.0087(8)
C79 0.0374(11) 0.0321(12) 0.0222(9) -0.0055(8) 0.0037(8) -0.0058(9)
C80 0.0249(9) 0.0285(11) 0.0376(11) -0.0202(9) 0.0020(8) -0.0076(8)
C81 0.0318(10) 0.0186(11) 0.0436(11) -0.0013(9) -0.0067(9) -0.0098(8)
C82 0.0220(9) 0.0321(12) 0.0416(11) 0.0011(9) -0.0115(8) -0.0057(9)
C83 0.0302(10) 0.0223(11) 0.0313(10) -0.0097(8) -0.0040(8) -0.0062(8)
C85 0.0234(9) 0.0292(11) 0.0248(9) -0.0059(8) 0.0012(7) -0.0093(8)
C86 0.0352(11) 0.0252(12) 0.0427(12) 0.0012(9) -0.0074(9) -0.0143(9)
C87 0.0489(12) 0.0196(11) 0.0316(10) -0.0005(8) 0.0036(9) -0.0127(9)
C88 0.0304(10) 0.0212(11) 0.0476(12) 0.0006(9) -0.0095(9) -0.0055(9)
C89 0.0314(10) 0.0255(12) 0.0480(13) 0.0050(10) 0.0066(9) -0.0057(9)
C90 0.0504(13) 0.0300(12) 0.0261(10) 0.0007(9) 0.0070(9) -0.0124(10)
C91 0.0514(13) 0.0207(12) 0.0490(13) 0.0016(10) -0.0124(10) -0.0172(10)
C92 0.0452(13) 0.0203(11) 0.0406(12) -0.0026(9) -0.0047(9) 0.0002(9)
C96 0.0227(10) 0.0579(16) 0.0469(13) -0.0119(12) -0.0001(9) 0.0008(10)
C97 0.0268(10) 0.0345(13) 0.0632(14) -0.0233(11) 0.0033(9) -0.0114(9)
C98 0.0259(9) 0.0327(12) 0.0321(10) -0.0040(9) -0.0067(8) -0.0132(9)
C99 0.0256(10) 0.090(2) 0.0463(13) -0.0443(13) 0.0034(9) -0.0174(11)
C101 0.0331(11) 0.0327(14) 0.0606(15) 0.0037(11) 0.0089(10) -0.0004(10)
C102 0.0320(11) 0.0353(14) 0.0686(16) -0.0225(12) 0.0085(10) -0.0060(10)
C104 0.0242(11) 0.122(3) 0.0474(14) -0.0443(16) -0.0028(10) -0.0162(13)
C105 0.0235(8) 0.0209(10) 0.0171(8) -0.0042(7) -0.0034(6) -0.0075(7)
C106 0.0248(8) 0.0160(9) 0.0154(8) -0.0035(7) -0.0009(6) -0.0086(7)
C107 0.0179(8) 0.0198(10) 0.0209(8) -0.0046(7) -0.0018(6) -0.0045(7)
C108 0.0219(9) 0.0251(11) 0.0254(9) -0.0024(8) -0.0069(7) -0.0093(8)
C109 0.0274(9) 0.0310(12) 0.0326(10) -0.0031(8) -0.0077(8) -0.0174(9)
C110 0.0370(11) 0.0205(11) 0.0427(11) -0.0024(9) -0.0109(9) -0.0157(9)
C111 0.0276(9) 0.0176(10) 0.0390(11) -0.0022(8) -0.0110(8) -0.0072(8)
C112 0.0315(10) 0.0386(13) 0.0235(9) -0.0106(9) -0.0068(8) -0.0111(9)
C113 0.0316(10) 0.0398(13) 0.0195(9) -0.0084(8) 0.0008(7) -0.0179(9)
C114 0.0299(10) 0.0422(14) 0.0289(10) -0.0155(9) -0.0011(8) -0.0132(9)
C115 0.0417(11) 0.0391(13) 0.0343(11) -0.0083(9) -0.0063(9) -0.0212(10)
C116 0.0273(10) 0.0578(16) 0.0301(10) -0.0205(10) 0.0023(8) -0.0172(10)
C117 0.0413(12) 0.0576(16) 0.0284(10) -0.0095(10) 0.0038(9) -0.0324(11)
C118 0.0534(14) 0.0420(15) 0.0498(14) -0.0156(11) -0.0066(11) -0.0102(11)
C120 0.034(3) 0.047(4) 0.046(3) 0.021(3) -0.007(2) -0.025(3)
C121 0.034(3) 0.071(5) 0.025(3) 0.025(3) -0.008(2) -0.024(3)
C124 0.027(2) 0.056(3) 0.033(3) 0.019(2) 0.0041(19) -0.014(2)
C122 0.027(2) 0.088(5) 0.034(3) 0.030(3) 0.000(2) -0.020(3)
C119 0.039(5) 0.116(8) 0.045(5) 0.041(5) -0.012(4) -0.046(5)
C123 0.040(3) 0.081(4) 0.048(3) 0.029(3) -0.024(2) -0.045(3)
C125 0.080(4) 0.093(5) 0.095(5) 0.031(4) -0.018(4) -0.029(4)
C131 0.316(13) 0.330(14) 0.127(7) -0.180(9) 0.166(8) -0.292(12)
C1 0.070(6) 0.162(11) 0.057(5) -0.054(6) 0.033(4) -0.080(7)
C126 0.073(5) 0.129(8) 0.083(6) -0.055(5) 0.049(5) -0.072(5)
C127 0.069(8) 0.179(13) 0.074(8) -0.066(7) 0.029(6) -0.088(9)
C128 0.138(9) 0.221(12) 0.150(11) -0.081(10) 0.046(8) -0.144(9)
C129 0.146(10) 0.174(10) 0.133(10) -0.032(8) 0.043(8) -0.106(9)
C130 0.085(7) 0.172(13) 0.077(7) -0.009(8) 0.012(5) -0.049(8)

loop_
_atom_type_symbol
_atom_type_description
_atom_type_scat_dispersion_real
_atom_type_scat_dispersion_imag
_atom_type_scat_source
C C 0.0181 0.0091 'International Tables Vol C Tables 4.2.6.8 and 6.1.1.4'
H H 0.0000 0.0000 'International Tables Vol C Tables 4.2.6.8 and 6.1.1.4'
Cl Cl 0.3639 0.7018 'International Tables Vol C Tables 4.2.6.8 and 6.1.1.4'
N N 0.0311 0.0180 'International Tables Vol C Tables 4.2.6.8 and 6.1.1.4'

loop_
_geom_angle_atom_site_label_1
_geom_angle_atom_site_label_2
_geom_angle_atom_site_label_3
_geom_angle
C20 N9 C13 118.81(14)
C21 N1 C22 118.79(14)
C34 N5 C29 110.30(14)
C34 N5 H1 124.8
C29 N5 H1 124.8
C67 N6 C36 109.83(14)
C67 N6 H2 125.1
C36 N6 H2 125.1
C32 N7 C49 117.96(15)
C37 N3 C15 109.91(13)
C37 N3 H3 125.0
C15 N3 H3 125.0
C30 N8 C64 118.54(15)
C106 N11 C23 110.27(13)
C106 N11 H4 124.9
C23 N11 H4 124.9
C14 N2 C28 118.80(14)
C59 N12 C16 110.22(14)
C59 N12 H5 124.9
C16 N12 H5 124.9
C24 N10 C18 118.69(14)
C45 N4 C27 109.75(14)
C45 N4 H6 125.1
C27 N4 H6 125.1
N9 C13 C51 120.02(15)
N9 C13 C18 120.25(15)
C51 C13 C18 119.62(15)
N2 C14 C21 120.34(15)
N2 C14 C15 115.57(14)
C21 C14 C15 124.03(14)
N3 C15 C35 106.97(15)
N3 C15 C14 119.96(14)
C35 C15 C14 131.71(15)
N12 C16 C75 107.19(14)
N12 C16 C20 119.36(14)
C75 C16 C20 133.06(16)
C61 C17 C26 120.97(16)
C61 C17 H7 119.5
C26 C17 H7 119.5
N10 C18 C47 120.22(15)
N10 C18 C13 120.54(15)
C47 C18 C13 119.19(15)
C27 C19 C63 107.88(15)
C27 C19 H8 126.1
C63 C19 H8 126.1
N9 C20 C24 120.68(14)
N9 C20 C16 115.88(14)
C24 C20 C16 123.44(14)
N1 C21 C14 120.62(14)
N1 C21 C27 116.05(14)
C14 C21 C27 123.12(15)
N1 C22 C111 120.17(15)
N1 C22 C28 120.41(16)
C111 C22 C28 119.35(15)
N11 C23 C107 106.66(14)
N11 C23 C24 119.51(14)
C107 C23 C24 132.78(15)
N10 C24 C20 120.35(14)
N10 C24 C23 115.70(14)
C20 C24 C23 123.79(14)
C17 C26 C46 118.51(15)
C17 C26 C106 120.33(15)
C46 C26 C106 120.83(15)
C19 C27 N4 106.99(14)
C19 C27 C21 131.29(15)
N4 C27 C21 120.61(15)
N2 C28 C108 120.06(15)
N2 C28 C22 120.34(15)
C108 C28 C22 119.53(16)
N5 C29 C60 107.06(15)
N5 C29 C30 119.74(14)
C60 C29 C30 132.62(16)
N8 C30 C32 120.79(15)
N8 C30 C29 116.09(15)
C32 C30 C29 123.07(14)
N7 C32 C30 121.23(15)
N7 C32 C36 116.67(15)
C30 C32 C36 122.09(15)
N5 C34 C50 106.79(15)
N5 C34 C65 122.24(15)
C50 C34 C65 130.91(15)
C15 C35 C70 107.77(15)
C15 C35 H9 126.1
C70 C35 H9 126.1
N6 C36 C72 107.39(15)
N6 C36 C32 120.28(15)
C72 C36 C32 132.29(16)
N3 C37 C70 107.24(15)
N3 C37 C56 122.60(14)
C70 C37 C56 130.15(15)
C73 C39 C65 120.75(17)
C73 C39 H10 119.6
C65 C39 H10 119.6
C48 C40 C53 118.18(16)
C48 C40 C45 123.23(15)
C53 C40 C45 118.58(16)
C59 C41 C75 107.94(15)
C59 C41 H11 126.0
C75 C41 H11 126.0
C51 C42 C55 120.57(16)
C51 C42 H12 119.7
C55 C42 H12 119.7
C83 C44 C52 120.45(17)
C83 C44 H13 119.8
C52 C44 H13 119.8
N4 C45 C63 107.18(14)
N4 C45 C40 124.32(15)
C63 C45 C40 128.48(15)
C58 C46 C26 120.08(16)
C58 C46 H14 120.0
C26 C46 H14 120.0
C55 C47 C18 120.00(16)
C55 C47 H15 120.0
C18 C47 H15 120.0
C40 C48 C88 120.42(17)
C40 C48 H16 119.8
C88 C48 H16 119.8
N7 C49 C87 119.65(17)
N7 C49 C64 121.09(15)
C87 C49 C64 119.25(16)
C34 C50 C60 108.34(15)
C34 C50 H17 125.8
C60 C50 H17 125.8
C42 C51 C13 119.83(16)
C42 C51 H18 120.1
C13 C51 H18 120.1
C76 C52 C44 118.58(16)
C76 C52 C67 119.85(16)
C44 C52 C67 121.57(15)
C98 C53 C40 121.16(18)
C98 C53 H19 119.4
C40 C53 H19 119.4
C47 C55 C42 120.75(16)
C47 C55 H20 119.6
C42 C55 H20 119.6
C86 C56 C89 117.56(17)
C86 C56 C37 121.05(16)
C89 C56 C37 121.34(16)
C80 C57 C76 120.37(17)
C80 C57 H21 119.8
C76 C57 H21 119.8
C68 C58 C46 120.77(16)
C68 C58 H22 119.6
C46 C58 H22 119.6
N12 C59 C41 107.10(15)
N12 C59 C85 122.08(16)
C41 C59 C85 130.81(16)
C29 C60 C50 107.48(16)
C29 C60 H23 126.3
C50 C60 H23 126.3
C17 C61 C68 120.17(16)
C17 C61 H24 119.9
C68 C61 H24 119.9
C67 C62 C72 108.05(15)
C67 C62 H25 126.0
C72 C62 H25 126.0
C45 C63 C19 108.19(15)
C45 C63 H26 125.9
C19 C63 H26 125.9
N8 C64 C78 120.18(16)
N8 C64 C49 120.35(15)
C78 C64 C49 119.44(16)
C71 C65 C39 118.31(16)
C71 C65 C34 121.69(15)
C39 C65 C34 119.98(16)
N6 C67 C62 107.02(15)
N6 C67 C52 122.18(15)
C62 C67 C52 130.73(16)
C61 C68 C58 119.49(16)
C61 C68 H27 120.3
C58 C68 H27 120.3
C37 C70 C35 108.11(15)
C37 C70 H28 125.9
C35 C70 H28 125.9
C74 C71 C65 120.58(17)
C74 C71 H29 119.7
C65 C71 H29 119.7
C36 C72 C62 107.65(16)
C36 C72 H30 126.2
C62 C72 H30 126.2
C81 C73 C39 120.16(18)
C81 C73 H31 119.9
C39 C73 H31 119.9
C81 C74 C71 120.35(18)
C81 C74 H32 119.8
C71 C74 H32 119.8
C16 C75 C41 107.54(16)
C16 C75 H33 126.2
C41 C75 H33 126.2
C57 C76 C52 120.60(18)
C57 C76 H34 119.7
C52 C76 H34 119.7
C79 C78 C64 120.05(18)
C79 C78 H35 120.0
C64 C78 H35 120.0
C78 C79 C90 120.35(18)
C78 C79 H36 119.8
C90 C79 H36 119.8
C57 C80 C83 119.45(17)
C57 C80 H37 120.3
C83 C80 H37 120.3
C73 C81 C74 119.85(18)
C73 C81 H38 120.1
C74 C81 H38 120.1
C98 C82 C88 119.51(17)
C98 C82 H39 120.2
C88 C82 H39 120.2
C44 C83 C80 120.53(18)
C44 C83 H40 119.7
C80 C83 H40 119.7
C99 C85 C97 117.81(17)
C99 C85 C59 121.19(17)
C97 C85 C59 120.93(16)
C91 C86 C56 121.02(19)
C91 C86 H41 119.5
C56 C86 H41 119.5
C90 C87 C49 120.20(19)
C90 C87 H42 119.9
C49 C87 H42 119.9
C82 C88 C48 120.57(19)
C82 C88 H43 119.7
C48 C88 H43 119.7
C101 C89 C56 120.9(2)
C101 C89 H44 119.5
C56 C89 H44 119.5
C87 C90 C79 120.68(18)
C87 C90 H45 119.7
C79 C90 H45 119.7
C92 C91 C86 120.99(19)
C92 C91 H46 119.5
C86 C91 H46 119.5
C91 C92 C101 119.1(2)
C91 C92 H47 120.5
C101 C92 H47 120.5
C104 C96 C102 119.4(2)
C104 C96 H48 120.3
C102 C96 H48 120.3
C102 C97 C85 121.1(2)
C102 C97 H49 119.5
C85 C97 H49 119.5
C82 C98 C53 120.14(17)
C82 C98 H50 119.9
C53 C98 H50 119.9
C85 C99 C104 121.1(2)
C85 C99 H51 119.5
C104 C99 H51 119.5
C89 C101 C92 120.4(2)
C89 C101 H52 119.8
C92 C101 H52 119.8
C97 C102 C96 119.8(2)
C97 C102 H53 120.1
C96 C102 H53 120.1
C96 C104 C99 120.7(2)
C96 C104 H54 119.6
C99 C104 H54 119.6
C106 C105 C107 108.04(14)
C106 C105 H55 126.0
C107 C105 H55 126.0
N11 C106 C105 107.25(14)
N11 C106 C26 122.06(14)
C105 C106 C26 130.34(15)
C23 C107 C105 107.78(14)
C23 C107 H56 126.1
C105 C107 H56 126.1
C109 C108 C28 120.05(17)
C109 C108 H57 120.0
C28 C108 H57 120.0
C108 C109 C110 120.38(16)
C108 C109 H58 119.8
C110 C109 H58 119.8
C111 C110 C109 120.85(18)
C111 C110 H59 119.6
C109 C110 H59 119.6
C110 C111 C22 119.82(17)
C110 C111 H60 120.1
C22 C111 H60 120.1
C113 C112 C116 117.77(19)
C113 C112 C118 120.49(19)
C116 C112 C118 121.74(19)
C114 C113 C112 121.21(18)
C114 C113 H61 119.4
C112 C113 H61 119.4
C115 C114 C113 120.16(19)
C115 C114 H62 119.9
C113 C114 H62 119.9
C114 C115 C117 119.3(2)
C114 C115 H63 120.4
C117 C115 H63 120.4
C117 C116 C112 121.17(19)
C117 C116 H64 119.4
C112 C116 H64 119.4
C116 C117 C115 120.41(19)
C116 C117 H65 119.8
C115 C117 H65 119.8
C112 C118 H66 109.5
C112 C118 H67 109.5
H66 C118 H67 109.5
C112 C118 H68 109.5
H66 C118 H68 109.5
H67 C118 H68 109.5
C121 C120 C123 120.0
C121 C120 C125 115.3(4)
C123 C120 C125 124.7(4)
C120 C121 C124 120.0
C120 C121 H85 120.0
C124 C121 H85 120.0
C122 C124 C121 120.0
C122 C124 H86 120.0
C121 C124 H86 120.0
C124 C122 C119 120.0
C124 C122 H87 120.0
C119 C122 H87 120.0
C123 C119 C122 120.0
C123 C119 H88 120.0
C122 C119 H88 120.0
C119 C123 C120 120.0
C119 C123 H89 120.0
C120 C123 H89 120.0
C120 C125 H74 109.5
C120 C125 H75 109.5
H74 C125 H75 109.5
C120 C125 H76 109.5
H74 C125 H76 109.5
H75 C125 H76 109.5
C1 C131 H77 109.5
C1 C131 H78 109.5
H77 C131 H78 109.5
C1 C131 H79 109.5
H77 C131 H79 109.5
H78 C131 H79 109.5
C126 C1 C130 120.0
C126 C1 C131 136.6(8)
C130 C1 C131 103.4(8)
C1 C126 C127 120.0
C1 C126 H80 120.0
C127 C126 H80 120.0
C126 C127 C128 120.0
C126 C127 H81 120.0
C128 C127 H81 120.0
C129 C128 C127 120.0
C129 C128 H82 120.0
C127 C128 H82 120.0
C128 C129 C130 120.0
C128 C129 H90 120.0
C130 C129 H90 120.0
C129 C130 C1 120.0
C129 C130 H84 120.0
C1 C130 H84 120.0

loop_
_geom_bond_atom_site_label_1
_geom_bond_atom_site_label_2
_geom_bond_distance
N9 C20 1.320(2)
N9 C13 1.369(2)
N1 C21 1.321(2)
N1 C22 1.368(2)
N5 C34 1.369(2)
N5 C29 1.372(2)
N5 H1 0.8800
N6 C67 1.368(2)
N6 C36 1.373(2)
N6 H2 0.8800
N7 C32 1.323(2)
N7 C49 1.367(2)
N3 C37 1.372(2)
N3 C15 1.379(2)
N3 H3 0.8800
N8 C30 1.322(2)
N8 C64 1.369(2)
N11 C106 1.366(2)
N11 C23 1.377(2)
N11 H4 0.8800
N2 C14 1.324(2)
N2 C28 1.371(2)
N12 C59 1.364(2)
N12 C16 1.374(2)
N12 H5 0.8800
N10 C24 1.328(2)
N10 C18 1.366(2)
N4 C45 1.371(2)
N4 C27 1.381(2)
N4 H6 0.8800
C13 C51 1.409(2)
C13 C18 1.410(2)
C14 C21 1.453(2)
C14 C15 1.459(2)
C15 C35 1.384(2)
C16 C75 1.381(2)
C16 C20 1.460(2)
C17 C61 1.381(2)
C17 C26 1.395(2)
C17 H7 0.9500
C18 C47 1.409(2)
C19 C27 1.380(2)
C19 C63 1.397(2)
C19 H8 0.9500
C20 C24 1.450(2)
C21 C27 1.454(2)
C22 C111 1.408(3)
C22 C28 1.410(2)
C23 C107 1.390(2)
C23 C24 1.457(2)
C26 C46 1.397(2)
C26 C106 1.466(2)
C28 C108 1.407(2)
C29 C60 1.386(2)
C29 C30 1.459(2)
C30 C32 1.445(2)
C32 C36 1.458(2)
C34 C50 1.383(2)
C34 C65 1.458(2)
C35 C70 1.401(2)
C35 H9 0.9500
C36 C72 1.375(2)
C37 C70 1.379(2)
C37 C56 1.462(2)
C39 C73 1.383(3)
C39 C65 1.399(2)
C39 H10 0.9500
C40 C48 1.385(3)
C40 C53 1.397(2)
C40 C45 1.465(2)
C41 C59 1.383(3)
C41 C75 1.403(2)
C41 H11 0.9500
C42 C51 1.365(2)
C42 C55 1.404(3)
C42 H12 0.9500
C44 C83 1.383(3)
C44 C52 1.394(3)
C44 H13 0.9500
C45 C63 1.378(2)
C46 C58 1.385(2)
C46 H14 0.9500
C47 C55 1.363(2)
C47 H15 0.9500
C48 C88 1.387(3)
C48 H16 0.9500
C49 C87 1.407(3)
C49 C64 1.410(3)
C50 C60 1.398(3)
C50 H17 0.9500
C51 H18 0.9500
C52 C76 1.394(2)
C52 C67 1.460(2)
C53 C98 1.379(2)
C53 H19 0.9500
C55 H20 0.9500
C56 C86 1.386(3)
C56 C89 1.390(3)
C57 C80 1.382(3)
C57 C76 1.385(3)
C57 H21 0.9500
C58 C68 1.384(2)
C58 H22 0.9500
C59 C85 1.467(2)
C60 H23 0.9500
C61 C68 1.382(2)
C61 H24 0.9500
C62 C67 1.380(3)
C62 C72 1.398(3)
C62 H25 0.9500
C63 H26 0.9500
C64 C78 1.409(2)
C65 C71 1.395(2)
C68 H27 0.9500
C70 H28 0.9500
C71 C74 1.383(3)
C71 H29 0.9500
C72 H30 0.9500
C73 C81 1.379(3)
C73 H31 0.9500
C74 C81 1.383(3)
C74 H32 0.9500
C75 H33 0.9500
C76 H34 0.9500
C78 C79 1.368(3)
C78 H35 0.9500
C79 C90 1.403(3)
C79 H36 0.9500
C80 C83 1.383(3)
C80 H37 0.9500
C81 H38 0.9500
C82 C98 1.374(3)
C82 C88 1.383(3)
C82 H39 0.9500
C83 H40 0.9500
C85 C99 1.377(3)
C85 C97 1.401(3)
C86 C91 1.381(3)
C86 H41 0.9500
C87 C90 1.364(3)
C87 H42 0.9500
C88 H43 0.9500
C89 C101 1.381(3)
C89 H44 0.9500
C90 H45 0.9500
C91 C92 1.359(3)
C91 H46 0.9500
C92 C101 1.383(3)
C92 H47 0.9500
C96 C104 1.369(4)
C96 C102 1.387(3)
C96 H48 0.9500
C97 C102 1.382(3)
C97 H49 0.9500
C98 H50 0.9500
C99 C104 1.384(3)
C99 H51 0.9500
C101 H52 0.9500
C102 H53 0.9500
C104 H54 0.9500
C105 C106 1.381(2)
C105 C107 1.399(2)
C105 H55 0.9500
C107 H56 0.9500
C108 C109 1.366(3)
C108 H57 0.9500
C109 C110 1.402(3)
C109 H58 0.9500
C110 C111 1.368(3)
C110 H59 0.9500
C111 H60 0.9500
C112 C113 1.388(3)
C112 C116 1.390(3)
C112 C118 1.503(3)
C113 C114 1.381(3)
C113 H61 0.9500
C114 C115 1.378(3)
C114 H62 0.9500
C115 C117 1.382(3)
C115 H63 0.9500
C116 C117 1.374(3)
C116 H64 0.9500
C117 H65 0.9500
C118 H66 0.9800
C118 H67 0.9800
C118 H68 0.9800
C120 C121 1.3900
C120 C123 1.3900
C120 C125 1.478(7)
C121 C124 1.3900
C121 H85 0.9500
C124 C122 1.3900
C124 H86 0.9500
C122 C119 1.3900
C122 H87 0.9500
C119 C123 1.3900
C119 H88 0.9500
C123 H89 0.9500
C125 H74 0.9800
C125 H75 0.9800
C125 H76 0.9800
C131 C1 1.434(9)
C131 H77 0.9800
C131 H78 0.9800
C131 H79 0.9800
C1 C126 1.3900
C1 C130 1.3900
C126 C127 1.3900
C126 H80 0.9500
C127 C128 1.3900
C127 H81 0.9500
C128 C129 1.3900
C128 H82 0.9500
C129 C130 1.3900
C129 H90 0.9500
C130 H84 0.9500

loop_
_geom_hbond_atom_site_label_D
_geom_hbond_atom_site_label_H
_geom_hbond_atom_site_label_A
_geom_hbond_distance_DH
_geom_hbond_distance_HA
_geom_hbond_distance_DA
_geom_hbond_angle_DHA
_geom_hbond_site_symmetry_A
N5 H1 N9 0.88 2.18 3.0502(19) 171.8 1_645
N6 H2 N1 0.88 2.17 3.045(2) 175.4 .
N3 H3 N10 0.88 2.16 3.0379(19) 172.3 .
N11 H4 N2 0.88 2.15 3.001(2) 163.0 .
N11 H4 N3 0.88 2.65 3.2657(19) 127.5 .
N12 H5 N8 0.88 2.13 2.984(2) 163.7 1_465
N12 H5 N5 0.88 2.67 3.2526(19) 124.7 1_465
N4 H6 N7 0.88 2.31 3.190(2) 177.5 .

loop_
_geom_torsion_atom_site_label_1
_geom_torsion_atom_site_label_2
_geom_torsion_atom_site_label_3
_geom_torsion_atom_site_label_4
_geom_torsion
C20 N9 C13 C51 -179.32(16)
C20 N9 C13 C18 -3.1(2)
C28 N2 C14 C21 -4.9(2)
C28 N2 C14 C15 172.46(14)
C37 N3 C15 C35 -0.19(18)
C37 N3 C15 C14 -168.39(14)
N2 C14 C15 N3 24.8(2)
C21 C14 C15 N3 -157.96(15)
N2 C14 C15 C35 -139.99(18)
C21 C14 C15 C35 37.2(3)
C59 N12 C16 C75 -1.35(19)
C59 N12 C16 C20 -175.11(14)
C24 N10 C18 C47 178.15(16)
C24 N10 C18 C13 -4.1(2)
N9 C13 C18 N10 7.7(2)
C51 C13 C18 N10 -176.05(15)
N9 C13 C18 C47 -174.58(15)
C51 C13 C18 C47 1.7(2)
C13 N9 C20 C24 -4.5(2)
C13 N9 C20 C16 175.04(14)
N12 C16 C20 N9 29.8(2)
C75 C16 C20 N9 -142.00(19)
N12 C16 C20 C24 -150.63(16)
C75 C16 C20 C24 37.5(3)
C22 N1 C21 C14 -2.8(2)
C22 N1 C21 C27 172.11(14)
N2 C14 C21 N1 7.9(2)
C15 C14 C21 N1 -169.19(15)
N2 C14 C21 C27 -166.63(14)
C15 C14 C21 C27 16.3(2)
C21 N1 C22 C111 178.21(16)
C21 N1 C22 C28 -4.7(2)
C106 N11 C23 C107 -0.60(19)
C106 N11 C23 C24 -170.38(14)
C18 N10 C24 C20 -3.4(2)
C18 N10 C24 C23 172.28(14)
N9 C20 C24 N10 8.1(2)
C16 C20 C24 N10 -171.44(15)
N9 C20 C24 C23 -167.29(15)
C16 C20 C24 C23 13.2(3)
N11 C23 C24 N10 16.5(2)
C107 C23 C24 N10 -150.14(18)
N11 C23 C24 C20 -167.96(15)
C107 C23 C24 C20 25.4(3)
C61 C17 C26 C46 1.3(3)
C61 C17 C26 C106 -172.14(16)
C63 C19 C27 N4 0.03(18)
C63 C19 C27 C21 167.70(16)
C45 N4 C27 C19 0.00(17)
C45 N4 C27 C21 -169.25(14)
N1 C21 C27 C19 -151.22(17)
C14 C21 C27 C19 23.5(3)
N1 C21 C27 N4 15.0(2)
C14 C21 C27 N4 -170.19(14)
C14 N2 C28 C108 -179.59(15)
C14 N2 C28 C22 -2.6(2)
N1 C22 C28 N2 7.8(2)
C111 C22 C28 N2 -175.17(16)
N1 C22 C28 C108 -175.28(15)
C111 C22 C28 C108 1.8(2)
C34 N5 C29 C60 -1.43(18)
C34 N5 C29 C30 -173.73(14)
C64 N8 C30 C32 -0.8(2)
C64 N8 C30 C29 176.62(14)
N5 C29 C30 N8 28.7(2)
C60 C29 C30 N8 -141.23(19)
N5 C29 C30 C32 -153.89(15)
C60 C29 C30 C32 36.1(3)
C49 N7 C32 C30 -1.8(2)
C49 N7 C32 C36 179.23(14)
N8 C30 C32 N7 2.3(2)
C29 C30 C32 N7 -174.97(15)
N8 C30 C32 C36 -178.75(15)
C29 C30 C32 C36 4.0(2)
C29 N5 C34 C50 1.73(18)
C29 N5 C34 C65 -175.53(15)
N3 C15 C35 C70 -0.05(18)
C14 C15 C35 C70 166.22(16)
C67 N6 C36 C72 -2.18(19)
C67 N6 C36 C32 179.93(15)
N7 C32 C36 N6 41.2(2)
C30 C32 C36 N6 -137.85(16)
N7 C32 C36 C72 -136.1(2)
C30 C32 C36 C72 44.9(3)
C15 N3 C37 C70 0.36(18)
C15 N3 C37 C56 178.90(14)
C27 N4 C45 C63 -0.03(17)
C27 N4 C45 C40 178.58(14)
C48 C40 C45 N4 -12.6(3)
C53 C40 C45 N4 167.93(15)
C48 C40 C45 C63 165.71(17)
C53 C40 C45 C63 -13.8(3)
C17 C26 C46 C58 -0.6(3)
C106 C26 C46 C58 172.84(16)
N10 C18 C47 C55 177.29(16)
C13 C18 C47 C55 -0.5(3)
C53 C40 C48 C88 -0.7(3)
C45 C40 C48 C88 179.85(17)
C32 N7 C49 C87 -179.19(16)
C32 N7 C49 C64 0.0(2)
N5 C34 C50 C60 -1.34(19)
C65 C34 C50 C60 175.58(17)
C55 C42 C51 C13 0.1(3)
N9 C13 C51 C42 174.77(16)
C18 C13 C51 C42 -1.5(3)
C83 C44 C52 C76 -1.3(2)
C83 C44 C52 C67 178.47(16)
C48 C40 C53 C98 0.0(3)
C45 C40 C53 C98 179.48(16)
C18 C47 C55 C42 -1.0(3)
C51 C42 C55 C47 1.2(3)
N3 C37 C56 C86 162.94(17)
C70 C37 C56 C86 -18.9(3)
N3 C37 C56 C89 -19.5(3)
C70 C37 C56 C89 158.62(19)
C26 C46 C58 C68 -0.5(3)
C16 N12 C59 C41 1.40(19)
C16 N12 C59 C85 -179.65(15)
C75 C41 C59 N12 -0.89(19)
C75 C41 C59 C85 -179.71(18)
N5 C29 C60 C50 0.56(19)
C30 C29 C60 C50 171.47(17)
C34 C50 C60 C29 0.5(2)
C26 C17 C61 C68 -0.9(3)
N4 C45 C63 C19 0.05(18)
C40 C45 C63 C19 -178.48(15)
C27 C19 C63 C45 -0.05(19)
C30 N8 C64 C78 -178.89(16)
C30 N8 C64 C49 -1.0(2)
N7 C49 C64 N8 1.5(2)
C87 C49 C64 N8 -179.38(16)
N7 C49 C64 C78 179.41(16)
C87 C49 C64 C78 -1.4(3)
C73 C39 C65 C71 0.4(3)
C73 C39 C65 C34 -177.90(16)
N5 C34 C65 C71 -19.2(2)
C50 C34 C65 C71 164.26(18)
N5 C34 C65 C39 158.98(15)
C50 C34 C65 C39 -17.5(3)
C36 N6 C67 C62 2.23(19)
C36 N6 C67 C52 -175.24(15)
C72 C62 C67 N6 -1.4(2)
C72 C62 C67 C52 175.76(17)
C76 C52 C67 N6 149.38(16)
C44 C52 C67 N6 -30.4(2)
C76 C52 C67 C62 -27.4(3)
C44 C52 C67 C62 152.75(19)
C17 C61 C68 C58 -0.2(3)
C46 C58 C68 C61 0.9(3)
N3 C37 C70 C35 -0.38(18)
C56 C37 C70 C35 -178.77(16)
C15 C35 C70 C37 0.27(19)
C39 C65 C71 C74 -0.8(3)
C34 C65 C71 C74 177.43(16)
N6 C36 C72 C62 1.3(2)
C32 C36 C72 C62 178.78(18)
C67 C62 C72 C36 0.1(2)
C65 C39 C73 C81 0.1(3)
C65 C71 C74 C81 0.8(3)
N12 C16 C75 C41 0.76(19)
C20 C16 C75 C41 173.31(17)
C59 C41 C75 C16 0.1(2)
C80 C57 C76 C52 0.1(3)
C44 C52 C76 C57 0.8(3)
C67 C52 C76 C57 -179.05(16)
N8 C64 C78 C79 178.19(17)
C49 C64 C78 C79 0.2(3)
C64 C78 C79 C90 1.1(3)
C76 C57 C80 C83 -0.4(3)
C39 C73 C81 C74 -0.1(3)
C71 C74 C81 C73 -0.3(3)
C52 C44 C83 C80 1.1(3)
C57 C80 C83 C44 -0.2(3)
N12 C59 C85 C99 167.47(19)
C41 C59 C85 C99 -13.9(3)
N12 C59 C85 C97 -15.9(3)
C41 C59 C85 C97 162.8(2)
C89 C56 C86 C91 1.5(3)
C37 C56 C86 C91 179.11(18)
N7 C49 C87 C90 -179.53(18)
C64 C49 C87 C90 1.3(3)
C98 C82 C88 C48 -0.2(3)
C40 C48 C88 C82 0.8(3)
C86 C56 C89 C101 -1.8(3)
C37 C56 C89 C101 -179.4(2)
C49 C87 C90 C79 0.0(3)
C78 C79 C90 C87 -1.2(3)
C56 C86 C91 C92 0.1(3)
C86 C91 C92 C101 -1.5(3)
C99 C85 C97 C102 -2.2(3)
C59 C85 C97 C102 -179.0(2)
C88 C82 C98 C53 -0.5(3)
C40 C53 C98 C82 0.6(3)
C97 C85 C99 C104 1.9(4)
C59 C85 C99 C104 178.7(2)
C56 C89 C101 C92 0.5(4)
C91 C92 C101 C89 1.2(4)
C85 C97 C102 C96 0.1(4)
C104 C96 C102 C97 2.5(4)
C102 C96 C104 C99 -2.8(4)
C85 C99 C104 C96 0.6(4)
C23 N11 C106 C105 0.29(19)
C23 N11 C106 C26 174.16(15)
C107 C105 C106 N11 0.13(19)
C107 C105 C106 C26 -173.05(17)
C17 C26 C106 N11 -28.9(2)
C46 C26 C106 N11 157.81(16)
C17 C26 C106 C105 143.40(19)
C46 C26 C106 C105 -29.9(3)
N11 C23 C107 C105 0.66(19)
C24 C23 C107 C105 168.53(17)
C106 C105 C107 C23 -0.5(2)
N2 C28 C108 C109 175.68(16)
C22 C28 C108 C109 -1.3(3)
C28 C108 C109 C110 0.0(3)
C108 C109 C110 C111 0.8(3)
C109 C110 C111 C22 -0.3(3)
N1 C22 C111 C110 176.07(17)
C28 C22 C111 C110 -1.0(3)
C116 C112 C113 C114 0.0(3)
C118 C112 C113 C114 -179.59(18)
C112 C113 C114 C115 1.0(3)
C113 C114 C115 C117 -1.2(3)
C113 C112 C116 C117 -0.8(3)
C118 C112 C116 C117 178.80(19)
C112 C116 C117 C115 0.6(3)
C114 C115 C117 C116 0.4(3)
C123 C120 C121 C124 0.0
C125 C120 C121 C124 177.9(5)
C120 C121 C124 C122 0.0
C121 C124 C122 C119 0.0
C124 C122 C119 C123 0.0
C122 C119 C123 C120 0.0
C121 C120 C123 C119 0.0
C125 C120 C123 C119 -177.7(6)
C130 C1 C126 C127 0.0
C131 C1 C126 C127 -179.1(9)
C1 C126 C127 C128 0.0
C126 C127 C128 C129 0.0
C127 C128 C129 C130 0.0
C128 C129 C130 C1 0.0
C126 C1 C130 C129 0.0
C131 C1 C130 C129 179.3(6)
